data_7049831
loop_
_publ_author_name
'Afrin, Unjila'
'Iguchi, Hiroaki'
'Mian, Mohammad Rasel'
'Takaishi, Shinya'
'Yamakawa, Hiromichi'
'Terashige, Tsubasa'
'Miyamoto, Tatsuya'
'Okamoto, Hiroshi'
'Yamashita, Masahiro'

_publ_section_title
;
 MX-type single chain complexes with an aromatic in-plane ligand:
 incorporation of aromatic interactions for stabilizing the chain
 structure.
;
_journal_issue 22
_journal_name_full 'Dalton transactions (Cambridge, England : 2003)'
_journal_page_first 7828
_journal_page_last 7834
_journal_paper_doi 10.1039/c9dt00784a
_journal_volume 48
_journal_year 2019
_chemical_formula_moiety 'C24 H32 Br2 N8 Pt2 4+, C12 H16 Br2 N4 Pt 2+, 2(H O4 S 1-), 2(O4 S 2-), 13(H2 O)'
_chemical_formula_sum 'C36 H76 Br4 N12 O29 Pt3 S4'
_chemical_formula_weight 2174.23
_space_group_crystal_system monoclinic
_space_group_IT_number 14
_space_group_name_Hall '-P 2ybc'
_space_group_name_H-M_alt 'P 1 21/c 1'
_symmetry_space_group_name_Hall '-P 2ybc'
_symmetry_space_group_name_H-M 'P 1 21/c 1'
_atom_sites_solution_hydrogens mixed
_atom_sites_solution_primary direct
_atom_sites_solution_secondary difmap
_audit_creation_method SHELXL-2018/3
_audit_update_record
;
2019-04-19 deposited with the CCDC.    2019-04-24 downloaded from the CCDC.
;
_cell_angle_alpha 90
_cell_angle_beta 108.8236(10)
_cell_angle_gamma 90
_cell_formula_units_Z 2
_cell_length_a 11.1877(5)
_cell_length_b 18.4105(7)
_cell_length_c 16.9085(7)
_cell_measurement_reflns_used 9948
_cell_measurement_temperature 298(2)
_cell_measurement_theta_max 34.02
_cell_measurement_theta_min 2.22
_cell_volume 3296.4(2)
_computing_cell_refinement 'Bruker SAINT'
_computing_data_collection 'Bruker APEX2'
_computing_data_reduction 'Bruker SAINT'
_computing_molecular_graphics 'Ortep for Windows (Farrugia, 2012)'
_computing_publication_material 'SHELXL-2018/3 (Sheldrick, 2018)'
_computing_structure_refinement 'SHELXL-2018/3 (Sheldrick, 2018)'
_computing_structure_solution 'SHELXT-2014/5 (Sheldrick, 2015)'
_diffrn_ambient_temperature 298(2)
_diffrn_measured_fraction_theta_full 0.997
_diffrn_measured_fraction_theta_max 0.927
_diffrn_measurement_device_type 'Bruker APEX-II CCD'
_diffrn_measurement_method 'phi and omega scans'
_diffrn_radiation_monochromator graphite
_diffrn_radiation_type MoK\a
_diffrn_radiation_wavelength 0.71073
_diffrn_reflns_av_R_equivalents 0.0391
_diffrn_reflns_av_unetI/netI 0.0537
_diffrn_reflns_Laue_measured_fraction_full 0.997
_diffrn_reflns_Laue_measured_fraction_max 0.927
_diffrn_reflns_limit_h_max 17
_diffrn_reflns_limit_h_min -8
_diffrn_reflns_limit_k_max 28
_diffrn_reflns_limit_k_min -29
_diffrn_reflns_limit_l_max 26
_diffrn_reflns_limit_l_min -27
_diffrn_reflns_number 36384
_diffrn_reflns_point_group_measured_fraction_full 0.997
_diffrn_reflns_point_group_measured_fraction_max 0.927
_diffrn_reflns_theta_full 25.242
_diffrn_reflns_theta_max 34.879
_diffrn_reflns_theta_min 1.686
_diffrn_source 'fine-focus sealed tube'
_exptl_absorpt_coefficient_mu 8.990
_exptl_absorpt_correction_T_max 0.533
_exptl_absorpt_correction_T_min 0.299
_exptl_absorpt_correction_type multi-scan
_exptl_absorpt_process_details SADABS-2014/5
_exptl_crystal_colour brown
_exptl_crystal_density_diffrn 2.191
_exptl_crystal_description plate
_exptl_crystal_F_000 2092
_exptl_crystal_recrystallization_method 'Re-crystallisation from solvent: water'
_exptl_crystal_size_max 0.310
_exptl_crystal_size_mid 0.110
_exptl_crystal_size_min 0.080
_refine_diff_density_max 2.584
_refine_diff_density_min -1.769
_refine_diff_density_rms 0.165
_refine_ls_extinction_method none
_refine_ls_goodness_of_fit_ref 1.024
_refine_ls_hydrogen_treatment mixed
_refine_ls_matrix_type full
_refine_ls_number_parameters 430
_refine_ls_number_reflns 13325
_refine_ls_number_restraints 10
_refine_ls_restrained_S_all 1.024
_refine_ls_R_factor_all 0.0967
_refine_ls_R_factor_gt 0.0435
_refine_ls_shift/su_max 0.000
_refine_ls_shift/su_mean 0.000
_refine_ls_structure_factor_coef Fsqd
_refine_ls_weighting_details 'w=1/[\s^2^(Fo^2^)+(0.0336P)^2^+3.9335P] where P=(Fo^2^+2Fc^2^)/3'
_refine_ls_weighting_scheme calc
_refine_ls_wR_factor_gt 0.0765
_refine_ls_wR_factor_ref 0.0915
_reflns_Friedel_coverage 0.000
_reflns_number_gt 7876
_reflns_number_total 13325
_reflns_threshold_expression 'I > 2\s(I)'
_cod_data_source_file c9dt00784a2.cif
_cod_data_source_block 20180810ptampbrso4_0m
_cod_depositor_comments 'Adding full bibliography for 7049828--7049831.cif.'
_cod_database_code 7049831
_shelx_shelxl_version_number 2018/3
_shelx_space_group_comment
;
The symmetry employed for this shelxl refinement is uniquely defined
by the following loop, which should always be used as a source of
symmetry information in preference to the above space-group names.
They are only intended as comments.
;
_shelx_estimated_absorpt_t_min 0.167
_shelx_estimated_absorpt_t_max 0.533
_exptl_absorpt_special_details
;
SADABS-2014/5 - Bruker AXS area detector scaling and absorption correction.
wR2(int) was 0.1254 before and 0.0432 after correction.
;

loop_
_space_group_symop_operation_xyz
'x, y, z'
'-x, y+1/2, -z+1/2'
'-x, -y, -z'
'x, -y-1/2, z-1/2'

loop_
_atom_site_label
_atom_site_type_symbol
_atom_site_fract_x
_atom_site_fract_y
_atom_site_fract_z
_atom_site_U_iso_or_equiv
_atom_site_adp_type
_atom_site_occupancy
_atom_site_site_symmetry_order
_atom_site_calc_flag
_atom_site_refinement_flags_posn
_atom_site_refinement_flags_adp
_atom_site_refinement_flags_occupancy
Pt1 Pt 0.000000 0.500000 0.500000 0.01795(4) Uani 1 2 d S . P
Br1 Br 0.21569(4) 0.47719(2) 0.49684(3) 0.02793(9) Uani 1 1 d . . .
Pt2 Pt 0.500000 0.500000 0.500000 0.04227(7) Uani 1 2 d S . P
Pt3 Pt 0.000000 0.500000 0.000000 0.02185(5) Uani 1 2 d S . P
Br2 Br 0.21466(5) 0.52983(3) 0.00201(3) 0.03430(10) Uani 1 1 d . . .
N1 N 0.0774(3) 0.53157(18) 0.62083(19) 0.0232(7) Uani 1 1 d . . .
C1 C 0.1200(4) 0.4853(2) 0.6862(3) 0.0315(10) Uani 1 1 d . . .
H1 H 0.112526 0.435462 0.676854 0.038 Uiso 1 1 calc R U .
C2 C 0.1741(5) 0.5111(3) 0.7662(3) 0.0397(12) Uani 1 1 d . . .
H2 H 0.203897 0.479141 0.810840 0.048 Uiso 1 1 calc R U .
C3 C 0.1835(5) 0.5849(3) 0.7791(3) 0.0437(12) Uani 1 1 d . . .
H3 H 0.218663 0.603157 0.832954 0.052 Uiso 1 1 calc R U .
C4 C 0.1416(5) 0.6312(3) 0.7137(3) 0.0408(12) Uani 1 1 d . . .
H4 H 0.149041 0.681065 0.722558 0.049 Uiso 1 1 calc R U .
C5 C 0.0875(4) 0.6041(2) 0.6335(3) 0.0282(9) Uani 1 1 d . . .
C6 C 0.0339(5) 0.6508(2) 0.5580(3) 0.0377(11) Uani 1 1 d . . .
H5 H -0.047119 0.669990 0.557450 0.045 Uiso 1 1 calc R U .
H6 H 0.090005 0.691563 0.560368 0.045 Uiso 1 1 calc R U .
N2 N 0.0175(3) 0.60885(17) 0.4803(2) 0.0255(7) Uani 1 1 d . . .
H2A H 0.083858 0.616103 0.463120 0.031 Uiso 1 1 calc R U .
H2B H -0.051055 0.624405 0.440423 0.031 Uiso 1 1 calc R U .
N3 N 0.4836(4) 0.5010(3) 0.3773(3) 0.0546(12) Uani 1 1 d . . .
C7 C 0.4623(6) 0.5622(4) 0.3309(4) 0.0675(19) Uani 1 1 d . . .
H7 H 0.450121 0.606496 0.353562 0.081 Uiso 1 1 calc R U .
C8 C 0.4590(9) 0.5571(6) 0.2485(5) 0.101(3) Uani 1 1 d . . .
H8 H 0.443635 0.598402 0.215070 0.121 Uiso 1 1 calc R U .
C9 C 0.4780(9) 0.4918(6) 0.2157(6) 0.100(3) Uani 1 1 d . . .
H9 H 0.476816 0.489276 0.160568 0.120 Uiso 1 1 calc R U .
C10 C 0.4981(7) 0.4323(6) 0.2621(5) 0.093(3) Uani 1 1 d . . .
H10 H 0.509027 0.387608 0.239762 0.112 Uiso 1 1 calc R U .
C11 C 0.5027(6) 0.4382(4) 0.3463(5) 0.0679(18) Uani 1 1 d . . .
C12 C 0.5232(8) 0.3736(4) 0.3993(5) 0.083(2) Uani 1 1 d . . .
H11 H 0.598581 0.348598 0.397511 0.099 Uiso 1 1 calc R U .
H12 H 0.452190 0.340784 0.378158 0.099 Uiso 1 1 calc R U .
N4 N 0.5379(5) 0.3937(3) 0.4889(3) 0.0623(14) Uani 1 1 d . . .
H4A H 0.616484 0.384083 0.521093 0.075 Uiso 1 1 calc R U .
H4B H 0.485746 0.366619 0.506696 0.075 Uiso 1 1 calc R U .
N5 N 0.0716(3) 0.46764(18) 0.1209(2) 0.0255(7) Uani 1 1 d . . .
C13 C 0.1053(4) 0.5140(2) 0.1870(3) 0.0313(10) Uani 1 1 d . . .
H13 H 0.094196 0.563684 0.177831 0.038 Uiso 1 1 calc R U .
C14 C 0.1557(5) 0.4882(2) 0.2670(3) 0.0331(10) Uani 1 1 d . . .
H14 H 0.178347 0.520164 0.312040 0.040 Uiso 1 1 calc R U .
C15 C 0.1722(5) 0.4147(3) 0.2800(3) 0.0373(11) Uani 1 1 d . . .
H15 H 0.205101 0.396517 0.334027 0.045 Uiso 1 1 calc R U .
C16 C 0.1399(5) 0.3682(3) 0.2129(3) 0.0371(11) Uani 1 1 d . . .
H16 H 0.152917 0.318492 0.221200 0.045 Uiso 1 1 calc R U .
C17 C 0.0881(4) 0.3955(2) 0.1331(3) 0.0286(9) Uani 1 1 d . . .
C18 C 0.0432(5) 0.3488(2) 0.0571(3) 0.0394(11) Uani 1 1 d . . .
H17 H 0.103144 0.309799 0.061014 0.047 Uiso 1 1 calc R U .
H18 H -0.037416 0.327299 0.053673 0.047 Uiso 1 1 calc R U .
N6 N 0.0293(4) 0.39237(18) -0.0196(2) 0.0264(7) Uani 1 1 d . . .
H6A H -0.035566 0.375499 -0.061429 0.032 Uiso 1 1 calc R U .
H6B H 0.098744 0.387862 -0.034042 0.032 Uiso 1 1 calc R U .
S1 S 0.20008(13) 0.30724(7) 0.85501(8) 0.0411(3) Uani 1 1 d . . .
O1 O 0.0604(4) 0.3267(4) 0.8135(3) 0.129(3) Uani 1 1 d . . .
H19 H 0.029427 0.299645 0.773583 0.194 Uiso 1 1 calc R U .
O2 O 0.2397(4) 0.3581(2) 0.9233(2) 0.0549(10) Uani 1 1 d . . .
O3 O 0.2076(7) 0.2349(3) 0.8827(3) 0.108(2) Uani 1 1 d . . .
O4 O 0.2617(5) 0.3179(3) 0.7941(3) 0.0848(16) Uani 1 1 d . . .
S2 S 0.18575(11) 0.70516(7) 0.36208(7) 0.0360(3) Uani 1 1 d . . .
O5 O 0.0479(4) 0.7127(3) 0.3259(3) 0.0915(18) Uani 1 1 d . . .
O6 O 0.2132(4) 0.6455(2) 0.4198(3) 0.0675(13) Uani 1 1 d . . .
O7 O 0.2446(4) 0.6945(3) 0.2989(3) 0.0835(16) Uani 1 1 d . . .
O8 O 0.2315(6) 0.7723(3) 0.4046(4) 0.115(2) Uani 1 1 d . . .
O9 O 0.4811(5) 0.4217(4) 0.9894(6) 0.118(3) Uani 1 1 d D . .
O10 O 0.4660(5) 0.6901(4) 0.8748(4) 0.126(3) Uani 1 1 d . . .
O11 O 0.1952(4) 0.3162(2) 0.6207(3) 0.0538(10) Uani 1 1 d D . .
O12 O 0.3751(4) 0.2952(2) 0.5389(3) 0.0662(12) Uani 1 1 d . . .
O13 O 0.1767(4) 0.6849(2) 0.1268(3) 0.0541(10) Uani 1 1 d D . .
O14 O 0.3852(5) 0.6938(3) 0.0671(4) 0.1013(18) Uani 1 1 d . . .
H20 H 0.486(8) 0.4513(11) 1.028(2) 0.17(6) Uiso 1 1 d D . .
H21 H 0.404(3) 0.417(5) 0.963(5) 0.12(3) Uiso 1 1 d D . .
H22 H 0.226(6) 0.317(4) 0.6728(12) 0.09(3) Uiso 1 1 d D . .
H23 H 0.262(4) 0.315(4) 0.608(4) 0.10(3) Uiso 1 1 d D . .
H24 H 0.247(3) 0.679(3) 0.120(3) 0.050(18) Uiso 1 1 d D . .
H25 H 0.193(5) 0.681(3) 0.1785(14) 0.057(19) Uiso 1 1 d D . .
O15 O 0.4771(11) 0.2450(6) 0.2756(8) 0.100(4) Uani 0.5 1 d . . P

loop_
_atom_site_aniso_label
_atom_site_aniso_U_11
_atom_site_aniso_U_22
_atom_site_aniso_U_33
_atom_site_aniso_U_23
_atom_site_aniso_U_13
_atom_site_aniso_U_12
Pt1 0.02178(9) 0.01515(8) 0.01824(8) -0.00064(8) 0.00828(7) -0.00196(9)
Br1 0.02468(18) 0.0300(2) 0.0315(2) 0.00129(16) 0.01241(16) 0.00177(16)
Pt2 0.02204(11) 0.04956(16) 0.05368(16) 0.02125(14) 0.01009(10) 0.00477(13)
Pt3 0.03236(10) 0.01681(9) 0.01734(9) 0.00096(9) 0.00935(8) 0.00249(10)
Br2 0.0359(2) 0.0346(2) 0.0352(2) -0.00251(19) 0.01544(19) -0.0025(2)
N1 0.0283(17) 0.0221(16) 0.0196(16) -0.0031(13) 0.0084(14) -0.0026(14)
C1 0.042(2) 0.026(2) 0.025(2) 0.0000(16) 0.0085(19) 0.0017(18)
C2 0.049(3) 0.042(3) 0.023(2) -0.001(2) 0.006(2) -0.005(2)
C3 0.053(3) 0.052(3) 0.023(2) -0.008(2) 0.007(2) -0.009(3)
C4 0.058(3) 0.034(3) 0.032(2) -0.015(2) 0.017(2) -0.013(2)
C5 0.035(2) 0.024(2) 0.026(2) -0.0045(16) 0.0104(18) -0.0042(17)
C6 0.056(3) 0.021(2) 0.032(2) -0.0023(18) 0.010(2) 0.000(2)
N2 0.0321(19) 0.0196(16) 0.0267(18) 0.0022(13) 0.0120(15) -0.0004(14)
N3 0.031(2) 0.067(3) 0.062(3) 0.017(3) 0.010(2) 0.008(2)
C7 0.052(4) 0.081(5) 0.065(4) 0.037(4) 0.013(3) 0.005(3)
C8 0.099(7) 0.126(8) 0.073(6) 0.053(5) 0.022(5) 0.005(6)
C9 0.091(6) 0.144(9) 0.066(5) 0.018(6) 0.025(4) 0.033(6)
C10 0.074(5) 0.144(9) 0.060(5) 0.023(5) 0.020(4) 0.029(5)
C11 0.041(3) 0.083(5) 0.076(5) 0.020(4) 0.014(3) 0.012(3)
C12 0.098(6) 0.073(5) 0.081(5) 0.009(4) 0.034(5) 0.025(4)
N4 0.043(3) 0.061(3) 0.081(4) 0.029(3) 0.016(3) 0.007(2)
N5 0.0324(19) 0.0241(17) 0.0201(16) 0.0023(13) 0.0086(14) 0.0024(14)
C13 0.045(3) 0.027(2) 0.0211(19) -0.0023(16) 0.0098(18) -0.0012(18)
C14 0.042(2) 0.036(3) 0.0206(18) -0.0006(18) 0.0089(17) -0.002(2)
C15 0.043(3) 0.040(3) 0.028(2) 0.012(2) 0.010(2) 0.005(2)
C16 0.052(3) 0.028(2) 0.027(2) 0.0098(18) 0.008(2) 0.004(2)
C17 0.037(2) 0.023(2) 0.025(2) 0.0049(16) 0.0097(18) 0.0042(18)
C18 0.064(3) 0.022(2) 0.028(2) 0.0037(18) 0.010(2) 0.004(2)
N6 0.039(2) 0.0213(17) 0.0207(17) 0.0005(13) 0.0121(15) 0.0027(15)
S1 0.0468(7) 0.0418(7) 0.0368(6) -0.0106(5) 0.0165(6) -0.0008(6)
O1 0.048(3) 0.224(8) 0.103(4) -0.084(5) 0.007(3) 0.027(4)
O2 0.053(2) 0.052(2) 0.062(2) -0.0304(19) 0.023(2) -0.0090(19)
O3 0.201(7) 0.049(3) 0.076(4) -0.012(3) 0.047(4) -0.020(4)
O4 0.078(3) 0.134(5) 0.056(3) -0.004(3) 0.042(3) -0.003(3)
S2 0.0366(6) 0.0374(6) 0.0357(6) 0.0141(5) 0.0137(5) 0.0082(5)
O5 0.045(3) 0.170(6) 0.053(3) 0.017(3) 0.007(2) 0.033(3)
O6 0.050(2) 0.065(3) 0.094(3) 0.055(2) 0.032(2) 0.015(2)
O7 0.064(3) 0.142(5) 0.056(3) 0.023(3) 0.035(2) 0.035(3)
O8 0.155(6) 0.049(3) 0.144(6) -0.019(3) 0.053(5) -0.009(4)
O9 0.048(4) 0.108(5) 0.195(7) -0.049(5) 0.036(4) -0.009(3)
O10 0.073(4) 0.128(5) 0.180(6) -0.087(5) 0.042(4) -0.012(3)
O11 0.051(2) 0.064(3) 0.051(3) 0.015(2) 0.024(2) 0.013(2)
O12 0.065(3) 0.056(3) 0.088(3) -0.006(2) 0.039(3) -0.006(2)
O13 0.059(3) 0.059(3) 0.046(2) -0.009(2) 0.019(2) -0.002(2)
O14 0.115(5) 0.094(4) 0.118(4) -0.024(3) 0.070(4) -0.030(3)
O15 0.092(9) 0.098(9) 0.106(9) -0.014(6) 0.025(8) -0.019(6)

loop_
_atom_type_symbol
_atom_type_description
_atom_type_scat_dispersion_real
_atom_type_scat_dispersion_imag
_atom_type_scat_source
C C 0.0033 0.0016 'International Tables Vol C Tables 4.2.6.8 and 6.1.1.4'
H H 0.0000 0.0000 'International Tables Vol C Tables 4.2.6.8 and 6.1.1.4'
N N 0.0061 0.0033 'International Tables Vol C Tables 4.2.6.8 and 6.1.1.4'
O O 0.0106 0.0060 'International Tables Vol C Tables 4.2.6.8 and 6.1.1.4'
S S 0.1246 0.1234 'International Tables Vol C Tables 4.2.6.8 and 6.1.1.4'
Br Br -0.2901 2.4595 'International Tables Vol C Tables 4.2.6.8 and 6.1.1.4'
Pt Pt -1.7033 8.3905 'International Tables Vol C Tables 4.2.6.8 and 6.1.1.4'

loop_
_geom_angle_atom_site_label_1
_geom_angle_atom_site_label_2
_geom_angle_atom_site_label_3
_geom_angle
_geom_angle_site_symmetry_1
_geom_angle_site_symmetry_3
N1 Pt1 N1 180.0 . 3_566
N1 Pt1 N2 98.54(13) . 3_566
N1 Pt1 N2 81.46(13) 3_566 3_566
N1 Pt1 N2 81.45(13) . .
N1 Pt1 N2 98.54(13) 3_566 .
N2 Pt1 N2 180.00(19) 3_566 .
N1 Pt1 Br1 91.85(10) . 3_566
N1 Pt1 Br1 88.15(10) 3_566 3_566
N2 Pt1 Br1 90.99(10) 3_566 3_566
N2 Pt1 Br1 89.01(10) . 3_566
N1 Pt1 Br1 88.15(10) . .
N1 Pt1 Br1 91.85(10) 3_566 .
N2 Pt1 Br1 89.01(10) 3_566 .
N2 Pt1 Br1 90.99(10) . .
Br1 Pt1 Br1 180.0 3_566 .
N3 Pt2 N3 180.0 3_666 .
N3 Pt2 N4 97.7(2) 3_666 .
N3 Pt2 N4 82.3(2) . .
N3 Pt2 N4 82.3(2) 3_666 3_666
N3 Pt2 N4 97.7(2) . 3_666
N4 Pt2 N4 180.0 . 3_666
N5 Pt3 N5 180.0 . 3_565
N5 Pt3 N6 98.77(13) . 3_565
N5 Pt3 N6 81.23(13) 3_565 3_565
N5 Pt3 N6 81.23(13) . .
N5 Pt3 N6 98.77(13) 3_565 .
N6 Pt3 N6 180.0 3_565 .
N5 Pt3 Br2 90.84(10) . 3_565
N5 Pt3 Br2 89.16(10) 3_565 3_565
N6 Pt3 Br2 90.67(11) 3_565 3_565
N6 Pt3 Br2 89.33(11) . 3_565
N5 Pt3 Br2 89.16(10) . .
N5 Pt3 Br2 90.84(10) 3_565 .
N6 Pt3 Br2 89.33(11) 3_565 .
N6 Pt3 Br2 90.67(11) . .
Br2 Pt3 Br2 180.0 3_565 .
C5 N1 C1 120.2(3) . .
C5 N1 Pt1 115.4(3) . .
C1 N1 Pt1 124.4(3) . .
N1 C1 C2 120.8(4) . .
C3 C2 C1 119.0(4) . .
C4 C3 C2 120.2(4) . .
C3 C4 C5 120.0(4) . .
N1 C5 C4 119.8(4) . .
N1 C5 C6 116.3(3) . .
C4 C5 C6 123.8(4) . .
N2 C6 C5 110.9(3) . .
C6 N2 Pt1 110.9(3) . .
C11 N3 C7 121.6(6) . .
C11 N3 Pt2 115.3(4) . .
C7 N3 Pt2 123.0(5) . .
N3 C7 C8 118.1(8) . .
C9 C8 C7 120.6(8) . .
C10 C9 C8 120.4(9) . .
C9 C10 C11 118.5(10) . .
N3 C11 C10 120.7(7) . .
N3 C11 C12 119.0(7) . .
C10 C11 C12 120.2(8) . .
C11 C12 N4 111.0(6) . .
C12 N4 Pt2 111.7(4) . .
C17 N5 C13 120.3(3) . .
C17 N5 Pt3 115.7(3) . .
C13 N5 Pt3 124.0(3) . .
N5 C13 C14 120.7(4) . .
C13 C14 C15 119.3(4) . .
C14 C15 C16 119.7(4) . .
C15 C16 C17 119.8(4) . .
N5 C17 C16 120.1(4) . .
N5 C17 C18 116.4(3) . .
C16 C17 C18 123.4(4) . .
N6 C18 C17 110.6(4) . .
C18 N6 Pt3 110.9(3) . .
O3 S1 O4 112.3(4) . .
O3 S1 O2 112.3(3) . .
O4 S1 O2 113.2(3) . .
O3 S1 O1 108.4(4) . .
O4 S1 O1 107.2(3) . .
O2 S1 O1 102.7(3) . .
O6 S2 O7 110.6(3) . .
O6 S2 O8 110.7(4) . .
O7 S2 O8 108.3(4) . .
O6 S2 O5 108.7(3) . .
O7 S2 O5 112.0(3) . .
O8 S2 O5 106.4(4) . .

loop_
_geom_bond_atom_site_label_1
_geom_bond_atom_site_label_2
_geom_bond_distance
_geom_bond_site_symmetry_2
Pt1 N1 2.030(3) .
Pt1 N1 2.030(3) 3_566
Pt1 N2 2.051(3) 3_566
Pt1 N2 2.051(3) .
Pt1 Br1 2.4668(4) 3_566
Pt1 Br1 2.4668(4) .
Pt2 N3 2.024(5) 3_666
Pt2 N3 2.024(5) .
Pt2 N4 2.024(5) .
Pt2 N4 2.024(5) 3_666
Pt3 N5 2.029(3) .
Pt3 N5 2.029(3) 3_565
Pt3 N6 2.053(3) 3_565
Pt3 N6 2.053(3) .
Pt3 Br2 2.4531(5) 3_565
Pt3 Br2 2.4531(5) .
N1 C5 1.352(5) .
N1 C1 1.354(5) .
C1 C2 1.377(6) .
C2 C3 1.375(7) .
C3 C4 1.354(7) .
C4 C5 1.387(6) .
C5 C6 1.495(6) .
C6 N2 1.483(5) .
N3 C11 1.314(8) .
N3 C7 1.349(7) .
C7 C8 1.385(10) .
C8 C9 1.367(12) .
C9 C10 1.324(12) .
C10 C11 1.412(9) .
C11 C12 1.462(9) .
C12 N4 1.515(8) .
N5 C17 1.348(5) .
N5 C13 1.359(5) .
C13 C14 1.372(6) .
C14 C15 1.374(6) .
C15 C16 1.374(6) .
C16 C17 1.380(6) .
C17 C18 1.491(6) .
C18 N6 1.489(5) .
S1 O3 1.405(5) .
S1 O4 1.426(4) .
S1 O2 1.440(4) .
S1 O1 1.534(5) .
S2 O6 1.435(4) .
S2 O7 1.438(4) .
S2 O8 1.438(6) .
S2 O5 1.471(4) .

loop_
_geom_torsion_atom_site_label_1
_geom_torsion_atom_site_label_2
_geom_torsion_atom_site_label_3
_geom_torsion_atom_site_label_4
_geom_torsion
C5 N1 C1 C2 -0.1(7)
Pt1 N1 C1 C2 178.4(4)
N1 C1 C2 C3 0.6(8)
C1 C2 C3 C4 -1.0(8)
C2 C3 C4 C5 0.8(8)
C1 N1 C5 C4 0.0(6)
Pt1 N1 C5 C4 -178.7(3)
C1 N1 C5 C6 -178.0(4)
Pt1 N1 C5 C6 3.4(5)
C3 C4 C5 N1 -0.3(7)
C3 C4 C5 C6 177.4(5)
N1 C5 C6 N2 -18.6(6)
C4 C5 C6 N2 163.6(4)
C5 C6 N2 Pt1 24.4(5)
C11 N3 C7 C8 1.0(9)
Pt2 N3 C7 C8 176.9(5)
N3 C7 C8 C9 -0.6(12)
C7 C8 C9 C10 1.0(15)
C8 C9 C10 C11 -1.6(14)
C7 N3 C11 C10 -1.7(10)
Pt2 N3 C11 C10 -177.9(5)
C7 N3 C11 C12 -179.0(6)
Pt2 N3 C11 C12 4.8(8)
C9 C10 C11 N3 2.0(12)
C9 C10 C11 C12 179.3(8)
N3 C11 C12 N4 -8.5(9)
C10 C11 C12 N4 174.2(6)
C11 C12 N4 Pt2 7.9(7)
C17 N5 C13 C14 -0.5(7)
Pt3 N5 C13 C14 -178.6(3)
N5 C13 C14 C15 0.2(7)
C13 C14 C15 C16 0.9(8)
C14 C15 C16 C17 -1.7(8)
C13 N5 C17 C16 -0.2(7)
Pt3 N5 C17 C16 178.0(4)
C13 N5 C17 C18 177.5(4)
Pt3 N5 C17 C18 -4.3(5)
C15 C16 C17 N5 1.3(7)
C15 C16 C17 C18 -176.2(5)
N5 C17 C18 N6 19.5(6)
C16 C17 C18 N6 -162.9(4)
C17 C18 N6 Pt3 -24.9(5)
